data_4336687
loop_
_publ_author_name
'Micha\/l J. Koby\/lka'
'Katarzyna \'Slepokura'
'Maria Acebr\'on Rodicio'
'Marta Paluch'
'Jerzy Lisowski'

_publ_contact_author_address
;
Department of Chemistry, 
University of Wroclaw, 
14 F. Joliot-Curie
50-383 Wroclaw,
Poland
;
_publ_contact_author_email jerzy.lisowski@chem.uni.wroc.pl
_publ_contact_author_fax '+48 71 3282348'
_publ_contact_author_name 'Jerzy Lisowski'
_publ_contact_author_phone '+48 71 3757252'
_publ_section_title
;
 Incorporation of Trinuclear Lanthanide(III) Hydroxo Bridged Clusters in
 Macrocyclic Frameworks
;
_journal_name_full 'Inorganic Chemistry'
_journal_page_first 12893
_journal_page_last 12903
_journal_paper_doi 10.1021/ic400508y
_journal_volume 52
_journal_year 2013
_chemical_absolute_configuration rmad
_chemical_formula_sum 'C53.7 H101 N10 O26.3 Sm3'
_chemical_formula_weight 1758.70
_chemical_name_systematic
; 
 ? 
;
_space_group_IT_number 1
_symmetry_cell_setting triclinic
_symmetry_space_group_name_Hall 'P 1'
_symmetry_space_group_name_H-M 'P 1'
_atom_sites_solution_hydrogens geom
_atom_sites_solution_primary direct
_atom_sites_solution_secondary difmap
_cell_angle_alpha 96.90(3)
_cell_angle_beta 91.94(3)
_cell_angle_gamma 92.08(3)
_cell_formula_units_Z 1
_cell_length_a 11.481(4)
_cell_length_b 12.072(4)
_cell_length_c 12.900(4)
_cell_measurement_reflns_used 9951
_cell_measurement_temperature 100(2)
_cell_measurement_theta_max 38.46
_cell_measurement_theta_min 4.71
_cell_volume 1772.5(10)
_computing_cell_refinement
;
CrysAlis RED, Oxford Diffraction Ltd.,
Version 1.171.33.42 (release 29-05-2009 CrysAlis171 .NET)
(compiled May 29 2009,17:40:42)
;
_computing_data_collection
;
CrysAlis CCD, Oxford Diffraction Ltd.,
Version 1.171.33.42 (release 29-05-2009 CrysAlis171 .NET)
(compiled May 29 2009,17:40:42)
;
_computing_data_reduction
;
CrysAlis RED, Oxford Diffraction Ltd.,
Version 1.171.33.42 (release 29-05-2009 CrysAlis171 .NET)
(compiled May 29 2009,17:40:42)
;
_computing_structure_refinement 'SHELXL-97 (Sheldrick, 2008)'
_computing_structure_solution 'SHELXS-97 (Sheldrick, 2008)'
_diffrn_ambient_temperature 100(2)
_diffrn_measured_fraction_theta_full 0.962
_diffrn_measured_fraction_theta_max 0.952
_diffrn_measurement_device_type
;
Xcalibur PX kappa-geometry diffractometer with an Onyx CCD camera
;
_diffrn_measurement_method 'omega and phi scan'
_diffrn_radiation_monochromator graphite
_diffrn_radiation_source 'Enhance (Mo) x-ray Source'
_diffrn_radiation_type MoK\a
_diffrn_radiation_wavelength 0.71073
_diffrn_reflns_av_R_equivalents 0.0352
_diffrn_reflns_av_sigmaI/netI 0.0593
_diffrn_reflns_limit_h_max 14
_diffrn_reflns_limit_h_min -13
_diffrn_reflns_limit_k_max 12
_diffrn_reflns_limit_k_min -14
_diffrn_reflns_limit_l_max 15
_diffrn_reflns_limit_l_min -15
_diffrn_reflns_number 14831
_diffrn_reflns_theta_full 25.00
_diffrn_reflns_theta_max 26.00
_diffrn_reflns_theta_min 4.71
_exptl_absorpt_coefficient_mu 2.535
_exptl_absorpt_correction_T_max 1.000
_exptl_absorpt_correction_T_min 0.612
_exptl_absorpt_correction_type multi-scan
_exptl_absorpt_process_details
;
CrysAlis RED, Oxford Diffraction Ltd.,
Version 1.171.33.42 (release 29-05-2009 CrysAlis171 .NET)
(compiled May 29 2009,17:40:42)
empirical absorption correction using spherical harmonics,
 implemented in SCALE3 ABSPACK scaling algorithm.
;
_exptl_crystal_colour yellowish
_exptl_crystal_density_diffrn 1.648
_exptl_crystal_description plate
_exptl_crystal_F_000 890
_exptl_crystal_size_max 0.21
_exptl_crystal_size_mid 0.15
_exptl_crystal_size_min 0.02
_refine_diff_density_max 2.761
_refine_diff_density_min -2.573
_refine_diff_density_rms 0.168
_refine_ls_abs_structure_details 'Flack H D (1983), Acta Cryst. A39, 876-881'
_refine_ls_abs_structure_Flack -0.020(14)
_refine_ls_extinction_method none
_refine_ls_goodness_of_fit_ref 1.013
_refine_ls_hydrogen_treatment constr
_refine_ls_matrix_type full
_refine_ls_number_parameters 855
_refine_ls_number_reflns 11273
_refine_ls_number_restraints 129
_refine_ls_restrained_S_all 1.009
_refine_ls_R_factor_all 0.0603
_refine_ls_R_factor_gt 0.0491
_refine_ls_shift/su_max 0.000
_refine_ls_shift/su_mean 0.000
_refine_ls_structure_factor_coef Fsqd
_refine_ls_weighting_details 'calc w=1/[\s^2^(Fo^2^)+(0.0850P)^2^+0.0000P] where P=(Fo^2^+2Fc^2^)/3'
_refine_ls_weighting_scheme calc
_refine_ls_wR_factor_gt 0.1210
_refine_ls_wR_factor_ref 0.1257
_reflns_number_gt 9731
_reflns_number_total 11273
_reflns_threshold_expression >2sigma(I)
_cod_data_source_file ic400508y_si_002_3.cif
_cod_data_source_block 3
_cod_original_formula_sum 'C53.70 H101 N10 O26.30 Sm3'
_cod_database_code 4336687

loop_
_symmetry_equiv_pos_as_xyz
'x, y, z'

loop_
_atom_site_label
_atom_site_type_symbol
_atom_site_fract_x
_atom_site_fract_y
_atom_site_fract_z
_atom_site_U_iso_or_equiv
_atom_site_adp_type
_atom_site_occupancy
_atom_site_symmetry_multiplicity
_atom_site_calc_flag
_atom_site_refinement_flags
_atom_site_disorder_assembly
_atom_site_disorder_group
Sm1 Sm 0.59041(7) 0.29104(7) 0.65918(6) 0.02198(16) Uani 1 1 d . A .
Sm2 Sm 0.38510(8) 0.35867(6) 0.46093(6) 0.02357(16) Uani 1 1 d . A .
Sm3 Sm 0.41389(8) 0.52961(7) 0.70983(6) 0.02299(16) Uani 1 1 d . . .
O1 O 0.5602(7) 0.4331(5) 0.8013(5) 0.0222(16) Uani 1 1 d . A .
O2 O 0.5313(6) 0.2184(6) 0.4815(5) 0.0256(17) Uani 1 1 d . . .
O3 O 0.2969(6) 0.5239(6) 0.5488(5) 0.0243(16) Uani 1 1 d U A .
O4 O 0.3864(5) 0.3345(5) 0.6425(5) 0.0175(13) Uani 1 1 d . A .
H4O H 0.3246 0.2867 0.6702 0.021 Uiso 1 1 calc R . .
O5 O 0.5367(6) 0.4508(5) 0.5758(5) 0.0183(13) Uani 1 1 d U A .
H5O H 0.5982 0.4987 0.5478 0.022 Uiso 1 1 calc R . .
N1 N 0.7462(8) 0.2592(8) 0.7976(7) 0.025(2) Uani 1 1 d . . .
H1N H 0.7095 0.2310 0.8526 0.030 Uiso 1 1 calc R A .
N2 N 0.6970(9) 0.1116(7) 0.6144(7) 0.025(2) Uani 1 1 d . . .
H2N H 0.7467 0.1252 0.5615 0.030 Uiso 1 1 calc R A .
N3 N 0.3897(8) 0.2471(7) 0.2802(7) 0.022(2) Uani 1 1 d . . .
H3N H 0.3571 0.1761 0.2840 0.026 Uiso 1 1 calc R A .
N4 N 0.2262(10) 0.4069(8) 0.3381(7) 0.030(3) Uani 1 1 d . . .
H4N H 0.2495 0.4750 0.3170 0.036 Uiso 1 1 calc R A .
N5 N 0.2970(8) 0.7051(7) 0.7317(6) 0.021(2) Uani 1 1 d . A .
H5A H 0.2193 0.6823 0.7363 0.025 Uiso 1 1 calc R . .
N6 N 0.4264(8) 0.6289(7) 0.8960(6) 0.019(2) Uani 1 1 d . A .
H6 H 0.4999 0.6641 0.9063 0.023 Uiso 1 1 calc R . .
C1 C 0.6099(9) 0.4534(8) 0.9010(7) 0.0077(19) Uani 1 1 d U . .
C2 C 0.5439(9) 0.5000(7) 0.9844(7) 0.019(2) Uani 1 1 d . A .
C3 C 0.5930(11) 0.5195(9) 1.0844(7) 0.030(3) Uani 1 1 d . . .
H3 H 0.5467 0.5502 1.1395 0.036 Uiso 1 1 calc R A .
C4 C 0.7080(11) 0.4955(8) 1.1069(7) 0.030(3) Uani 1 1 d . A .
C5 C 0.7732(11) 0.4459(9) 1.0230(8) 0.028(3) Uani 1 1 d . . .
H5 H 0.8509 0.4252 1.0360 0.034 Uiso 1 1 calc R A .
C6 C 0.7238(8) 0.4274(8) 0.9210(7) 0.021(2) Uani 1 1 d . A .
C7 C 0.7612(12) 0.5225(10) 1.2161(8) 0.041(3) Uani 1 1 d . . .
H7A H 0.7820 0.6025 1.2294 0.061 Uiso 1 1 calc R A .
H7B H 0.8314 0.4797 1.2229 0.061 Uiso 1 1 calc R . .
H7C H 0.7048 0.5028 1.2668 0.061 Uiso 1 1 calc R . .
C8 C 0.7955(10) 0.3741(8) 0.8356(8) 0.029(2) Uani 1 1 d . A .
H8A H 0.8770 0.3696 0.8619 0.034 Uiso 1 1 calc R . .
H8B H 0.7959 0.4201 0.7770 0.034 Uiso 1 1 calc R . .
C9 C 0.8338(9) 0.1805(8) 0.7587(7) 0.021(2) Uani 1 1 d . A .
H9 H 0.8829 0.2172 0.7089 0.025 Uiso 1 1 calc R . .
C10 C 0.9147(10) 0.1476(9) 0.8465(8) 0.032(3) Uani 1 1 d . . .
H10A H 0.9576 0.2152 0.8815 0.038 Uiso 1 1 calc R A .
H10B H 0.8669 0.1160 0.8992 0.038 Uiso 1 1 calc R . .
C11 C 1.0025(11) 0.0618(10) 0.8052(10) 0.038(3) Uani 1 1 d . A .
H11A H 1.0563 0.0959 0.7585 0.046 Uiso 1 1 calc R . .
H11B H 1.0494 0.0393 0.8644 0.046 Uiso 1 1 calc R . .
C12 C 0.9392(11) -0.0409(10) 0.7453(10) 0.039(3) Uani 1 1 d . . .
H12A H 0.9971 -0.0934 0.7154 0.047 Uiso 1 1 calc R A .
H12B H 0.8917 -0.0795 0.7937 0.047 Uiso 1 1 calc R . .
C13 C 0.8618(11) -0.0079(9) 0.6591(8) 0.033(3) Uani 1 1 d . A .
H13A H 0.8205 -0.0756 0.6225 0.040 Uiso 1 1 calc R . .
H13B H 0.9108 0.0249 0.6079 0.040 Uiso 1 1 calc R . .
C14 C 0.7717(10) 0.0763(8) 0.6983(8) 0.026(2) Uani 1 1 d . A .
H14 H 0.7206 0.0409 0.7474 0.031 Uiso 1 1 calc R . .
C15 C 0.6111(10) 0.0254(8) 0.5670(7) 0.023(2) Uani 1 1 d . A .
H15A H 0.5350 0.0370 0.5996 0.028 Uiso 1 1 calc R . .
H15B H 0.6371 -0.0493 0.5793 0.028 Uiso 1 1 calc R . .
C16 C 0.5982(9) 0.0318(8) 0.4522(7) 0.021(2) Uani 1 1 d . . .
C17 C 0.6256(10) -0.0589(8) 0.3816(8) 0.025(2) Uani 1 1 d . A .
H17 H 0.6480 -0.1254 0.4081 0.030 Uiso 1 1 calc R . .
C18 C 0.6216(11) -0.0567(9) 0.2750(8) 0.032(3) Uani 1 1 d . . .
C19 C 0.5867(11) 0.0402(9) 0.2392(8) 0.030(3) Uani 1 1 d . A .
H19 H 0.5801 0.0428 0.1659 0.036 Uiso 1 1 calc R . .
C20 C 0.5611(10) 0.1328(9) 0.3050(7) 0.029(2) Uani 1 1 d . . .
C21 C 0.5622(9) 0.1281(8) 0.4148(7) 0.0075(18) Uani 1 1 d U A .
C22 C 0.6504(11) -0.1574(9) 0.2008(8) 0.035(3) Uani 1 1 d . A .
H22A H 0.6547 -0.1365 0.1299 0.053 Uiso 1 1 calc R . .
H22B H 0.5895 -0.2162 0.2020 0.053 Uiso 1 1 calc R . .
H22C H 0.7257 -0.1849 0.2223 0.053 Uiso 1 1 calc R . .
C23 C 0.5167(10) 0.2365(9) 0.2617(7) 0.029(2) Uani 1 1 d . A .
H23A H 0.5606 0.3038 0.2963 0.035 Uiso 1 1 calc R . .
H23B H 0.5297 0.2310 0.1858 0.035 Uiso 1 1 calc R . .
C24 C 0.3237(10) 0.2974(8) 0.1989(7) 0.023(2) Uani 1 1 d . A .
H24 H 0.3670 0.3668 0.1840 0.027 Uiso 1 1 calc R . .
C25 C 0.3077(10) 0.2163(9) 0.0963(7) 0.030(2) Uani 1 1 d . . .
H25A H 0.3852 0.1987 0.0686 0.035 Uiso 1 1 calc R A .
H25B H 0.2689 0.1457 0.1112 0.035 Uiso 1 1 calc R . .
C26 C 0.2357(11) 0.2663(9) 0.0152(7) 0.036(3) Uani 1 1 d . A .
H26A H 0.2234 0.2112 -0.0479 0.043 Uiso 1 1 calc R . .
H26B H 0.2781 0.3328 -0.0051 0.043 Uiso 1 1 calc R . .
C27 C 0.1187(12) 0.2996(10) 0.0570(8) 0.038(3) Uani 1 1 d . . .
H27A H 0.0733 0.2319 0.0708 0.046 Uiso 1 1 calc R A .
H27B H 0.0744 0.3354 0.0038 0.046 Uiso 1 1 calc R . .
C28 C 0.1329(11) 0.3801(9) 0.1573(8) 0.036(3) Uani 1 1 d . A .
H28A H 0.0552 0.3974 0.1844 0.043 Uiso 1 1 calc R . .
H28B H 0.1717 0.4507 0.1424 0.043 Uiso 1 1 calc R . .
C29 C 0.2067(10) 0.3282(9) 0.2409(7) 0.026(2) Uani 1 1 d . A .
H29 H 0.1647 0.2591 0.2581 0.031 Uiso 1 1 calc R . .
C30 C 0.1204(10) 0.4287(9) 0.4010(8) 0.035(3) Uani 1 1 d . A .
H30A H 0.0487 0.4120 0.3563 0.042 Uiso 1 1 calc R . .
H30B H 0.1185 0.3811 0.4583 0.042 Uiso 1 1 calc R . .
C31 C 0.1277(11) 0.5492(9) 0.4447(8) 0.034(3) Uani 1 1 d . . .
C32 C 0.0461(13) 0.6232(12) 0.4094(11) 0.044(3) Uani 1 1 d U A .
H32 H -0.0121 0.5934 0.3585 0.053 Uiso 1 1 calc R . .
C33 C 0.0460(13) 0.7333(12) 0.4438(9) 0.057(4) Uani 1 1 d . . .
C34 C 0.1360(12) 0.7715(10) 0.5179(8) 0.041(3) Uani 1 1 d . A .
H34 H 0.1384 0.8484 0.5447 0.049 Uiso 1 1 calc R . .
C35 C 0.2196(10) 0.7076(8) 0.5545(7) 0.028(2) Uani 1 1 d . . .
C36 C 0.2139(9) 0.5924(8) 0.5146(8) 0.012(2) Uani 1 1 d U A .
C37 C -0.0418(17) 0.8117(14) 0.4028(12) 0.090(7) Uani 1 1 d . A .
H37A H -0.0009 0.8656 0.3644 0.135 Uiso 1 1 calc R . .
H37B H -0.0806 0.8517 0.4618 0.135 Uiso 1 1 calc R . .
H37C H -0.1001 0.7680 0.3561 0.135 Uiso 1 1 calc R . .
C38 C 0.3060(10) 0.7583(8) 0.6330(7) 0.025(2) Uani 1 1 d . A .
H38A H 0.2934 0.8392 0.6479 0.030 Uiso 1 1 calc R . .
H38B H 0.3851 0.7490 0.6059 0.030 Uiso 1 1 calc R . .
C39 C 0.3290(10) 0.7841(9) 0.8288(7) 0.027(2) Uani 1 1 d . . .
H39 H 0.4060 0.8226 0.8201 0.033 Uiso 1 1 calc R A .
C40 C 0.2380(11) 0.8715(9) 0.8527(8) 0.032(3) Uani 1 1 d . A .
H40A H 0.1619 0.8338 0.8628 0.039 Uiso 1 1 calc R . .
H40B H 0.2287 0.9150 0.7928 0.039 Uiso 1 1 calc R . .
C41 C 0.2742(11) 0.9509(9) 0.9514(8) 0.033(3) Uani 1 1 d . . .
H41A H 0.2144 1.0073 0.9653 0.039 Uiso 1 1 calc R A .
H41B H 0.3490 0.9905 0.9408 0.039 Uiso 1 1 calc R . .
C42 C 0.2875(10) 0.8843(9) 1.0455(8) 0.032(3) Uani 1 1 d . A .
H42A H 0.2110 0.8504 1.0602 0.038 Uiso 1 1 calc R . .
H42B H 0.3155 0.9350 1.1081 0.038 Uiso 1 1 calc R . .
C43 C 0.3752(10) 0.7920(8) 1.0212(8) 0.029(2) Uani 1 1 d . . .
H43A H 0.3795 0.7461 1.0797 0.034 Uiso 1 1 calc R A .
H43B H 0.4537 0.8265 1.0143 0.034 Uiso 1 1 calc R . .
C44 C 0.3389(9) 0.7166(8) 0.9193(7) 0.019(2) Uani 1 1 d . A .
H44 H 0.2614 0.6792 0.9283 0.023 Uiso 1 1 calc R . .
C45 C 0.4224(9) 0.5370(8) 0.9642(7) 0.022(2) Uani 1 1 d . . .
H45A H 0.3733 0.4732 0.9296 0.027 Uiso 1 1 calc R A .
H45B H 0.3874 0.5638 1.0313 0.027 Uiso 1 1 calc R . .
N7 N 0.8099(8) 0.3328(5) 0.4975(5) 0.034(2) Uani 1 1 d D A .
O6 O 0.7688(6) 0.3557(6) 0.5851(4) 0.0311(18) Uani 1 1 d D . .
O7 O 0.8174(15) 0.4038(9) 0.4356(8) 0.104(5) Uani 1 1 d D . .
O8 O 0.8466(8) 0.2388(6) 0.4693(6) 0.043(2) Uani 1 1 d D . .
N8 N 0.4504(7) 0.5901(5) 0.3382(6) 0.041(3) Uani 1 1 d D A .
O9 O 0.4768(7) 0.4971(5) 0.3620(6) 0.0323(19) Uani 1 1 d D . .
O10 O 0.5127(11) 0.6736(7) 0.3730(9) 0.082(4) Uani 1 1 d D . .
O11 O 0.3696(8) 0.5987(8) 0.2736(6) 0.053(2) Uani 1 1 d D . .
N9 N 0.1615(6) 0.3904(5) 0.7776(7) 0.038(2) Uani 1 1 d D . .
O12 O 0.2286(6) 0.4742(5) 0.7820(6) 0.0327(19) Uani 1 1 d D A .
O13 O 0.1950(7) 0.2933(5) 0.7619(6) 0.039(2) Uani 1 1 d D A .
O14 O 0.0554(7) 0.4041(9) 0.7859(15) 0.115(6) Uani 1 1 d D A .
N10 N 0.6261(7) 0.0356(5) 0.9397(6) 0.035(2) Uani 1 1 d D . .
O15 O 0.7048(8) 0.0007(7) 0.9943(6) 0.052(2) Uani 1 1 d D . .
O16 O 0.6004(8) 0.1354(5) 0.9507(6) 0.043(2) Uani 1 1 d D . .
O17 O 0.5742(8) -0.0314(7) 0.8713(6) 0.051(2) Uani 1 1 d D . .
O1M O 0.4890(6) 0.1671(5) 0.7663(5) 0.0274(17) Uani 1 1 d D . .
H1M H 0.5123 0.1639 0.8282 0.041 Uiso 1 1 calc R . .
C1M C 0.3844(10) 0.1007(11) 0.7444(10) 0.047(3) Uani 1 1 d D . .
H1MA H 0.3293 0.1199 0.7995 0.070 Uiso 1 1 calc R . .
H1MB H 0.4019 0.0216 0.7416 0.070 Uiso 1 1 calc R . .
H1MC H 0.3498 0.1148 0.6770 0.070 Uiso 1 1 calc R . .
O2M O 0.2451(6) 0.1965(6) 0.4628(5) 0.0327(19) Uani 1 1 d D . .
H2M H 0.2491 0.1494 0.4096 0.049 Uiso 1 1 calc R . .
C2M C 0.1472(11) 0.1686(11) 0.5205(9) 0.046(3) Uani 1 1 d D . .
H2MA H 0.1637 0.1031 0.5558 0.069 Uiso 1 1 calc R . .
H2MB H 0.0789 0.1519 0.4729 0.069 Uiso 1 1 calc R . .
H2MC H 0.1316 0.2318 0.5727 0.069 Uiso 1 1 calc R . .
O1W O 0.577(2) 0.6667(19) 0.7050(16) 0.035(8) Uiso 0.61(2) 1 d P A 1
O4M O 0.6615(17) 0.6442(16) 0.5192(16) 0.084(7) Uiso 0.61(2) 1 d PD A 1
H4M H 0.6184 0.6131 0.4693 0.126 Uiso 0.61(2) 1 calc PR A 1
C4M C 0.7756(19) 0.661(3) 0.484(3) 0.091(11) Uiso 0.61(2) 1 d PD A 1
H4MA H 0.7749 0.6454 0.4079 0.137 Uiso 0.61(2) 1 calc PR A 1
H4MB H 0.8283 0.6109 0.5151 0.137 Uiso 0.61(2) 1 calc PR A 1
H4MC H 0.8025 0.7388 0.5054 0.137 Uiso 0.61(2) 1 calc PR A 1
O3M O 0.559(3) 0.679(2) 0.702(2) 0.020(9) Uiso 0.39(2) 1 d PD A 2
H3M H 0.5932 0.6788 0.7601 0.030 Uiso 0.39(2) 1 calc PR A 2
C3M C 0.642(3) 0.698(3) 0.626(2) 0.045(10) Uiso 0.39(2) 1 d PD A 2
H3MA H 0.6823 0.7705 0.6451 0.068 Uiso 0.39(2) 1 calc PR A 2
H3MB H 0.6016 0.6967 0.5573 0.068 Uiso 0.39(2) 1 calc PR A 2
H3MC H 0.6984 0.6388 0.6224 0.068 Uiso 0.39(2) 1 calc PR A 2
O5M O 0.2549(7) 0.0274(6) 0.3123(6) 0.040(2) Uani 1 1 d D . .
H5M H 0.1929 0.0144 0.2757 0.060 Uiso 1 1 calc R . .
C5M C 0.3022(12) -0.0748(8) 0.3328(9) 0.045(3) Uani 1 1 d D . .
H5MA H 0.3435 -0.0644 0.4012 0.068 Uiso 1 1 calc R . .
H5MB H 0.3567 -0.0990 0.2786 0.068 Uiso 1 1 calc R . .
H5MC H 0.2390 -0.1316 0.3328 0.068 Uiso 1 1 calc R . .
O6M O 0.0320(8) 0.6371(7) 0.7787(7) 0.049(2) Uani 1 1 d D . .
H6M H 0.0285 0.5779 0.8068 0.074 Uiso 1 1 calc R . .
C6M C -0.0545(10) 0.6316(12) 0.6972(9) 0.051(4) Uani 1 1 d D . .
H6MA H -0.0575 0.7042 0.6707 0.077 Uiso 1 1 calc R . .
H6MB H -0.1305 0.6124 0.7240 0.077 Uiso 1 1 calc R . .
H6MC H -0.0353 0.5744 0.6406 0.077 Uiso 1 1 calc R . .
O7M O 0.6639(6) 0.7590(6) 0.8862(6) 0.0374(19) Uani 1 1 d D . .
H7M H 0.6524 0.8275 0.8992 0.056 Uiso 1 1 calc R . .
C7M C 0.7706(8) 0.7349(9) 0.9354(8) 0.034(3) Uani 1 1 d D . .
H7MA H 0.8303 0.7922 0.9249 0.052 Uiso 1 1 calc R . .
H7MB H 0.7953 0.6616 0.9049 0.052 Uiso 1 1 calc R . .
H7MC H 0.7600 0.7343 1.0103 0.052 Uiso 1 1 calc R . .
O8M O 0.0521(9) 0.0276(8) 0.2064(8) 0.071(3) Uani 1 1 d D . .
H8M H 0.0115 0.0753 0.2395 0.107 Uiso 1 1 calc R . .
C8M C -0.0203(13) -0.0427(12) 0.1333(12) 0.071(5) Uani 1 1 d D . .
H8MA H -0.0919 -0.0639 0.1667 0.106 Uiso 1 1 calc R . .
H8MB H 0.0210 -0.1100 0.1091 0.106 Uiso 1 1 calc R . .
H8MC H -0.0402 -0.0030 0.0737 0.106 Uiso 1 1 calc R . .
O9M O -0.0747(7) 0.2087(7) 0.2634(6) 0.043(2) Uani 1 1 d D . .
H9M H -0.1035 0.1907 0.3183 0.065 Uiso 1 1 calc R . .
C9M C -0.1651(10) 0.2168(11) 0.1877(8) 0.045(3) Uani 1 1 d D . .
H9MA H -0.2149 0.2781 0.2121 0.068 Uiso 1 1 calc R . .
H9MB H -0.2119 0.1466 0.1768 0.068 Uiso 1 1 calc R . .
H9MC H -0.1312 0.2313 0.1217 0.068 Uiso 1 1 calc R . .
O10M O 0.0381(12) 0.7127(10) 0.9911(10) 0.055(5) Uani 0.73(3) 1 d PD . .
H10M H 0.0365 0.6860 0.9278 0.083 Uiso 0.73(3) 1 calc PR . .
C10M C 0.054(2) 0.6260(16) 1.0543(18) 0.076(8) Uani 0.73(3) 1 d PD . .
H10C H 0.1247 0.6434 1.0994 0.114 Uiso 0.73(3) 1 calc PR . .
H10D H 0.0633 0.5554 1.0096 0.114 Uiso 0.73(3) 1 calc PR . .
H10F H -0.0134 0.6192 1.0976 0.114 Uiso 0.73(3) 1 calc PR . .

loop_
_atom_site_aniso_label
_atom_site_aniso_U_11
_atom_site_aniso_U_22
_atom_site_aniso_U_33
_atom_site_aniso_U_23
_atom_site_aniso_U_13
_atom_site_aniso_U_12
Sm1 0.0297(3) 0.0208(3) 0.0137(2) -0.0059(2) -0.0012(2) 0.0059(2)
Sm2 0.0326(4) 0.0227(3) 0.0133(2) -0.0068(2) -0.0029(2) 0.0053(2)
Sm3 0.0310(3) 0.0203(3) 0.0154(2) -0.0072(2) -0.0031(2) 0.0062(2)
O1 0.039(4) 0.014(3) 0.012(3) -0.008(3) -0.002(3) 0.008(3)
O2 0.028(4) 0.028(4) 0.017(3) -0.014(3) -0.002(3) 0.004(3)
O3 0.026(2) 0.023(2) 0.023(2) -0.0019(17) 0.0013(17) 0.0061(17)
O4 0.016(3) 0.016(3) 0.019(3) -0.004(2) 0.001(3) 0.007(3)
O5 0.018(2) 0.018(2) 0.0176(19) -0.0025(16) 0.0020(16) 0.0057(16)
N1 0.029(6) 0.026(5) 0.018(4) -0.003(4) 0.000(4) 0.002(4)
N2 0.032(6) 0.021(5) 0.019(4) -0.009(4) 0.000(4) 0.016(4)
N3 0.029(5) 0.018(5) 0.017(4) -0.003(4) -0.006(4) 0.009(4)
N4 0.047(7) 0.027(5) 0.013(4) -0.009(4) 0.000(4) -0.001(5)
N5 0.030(6) 0.018(4) 0.013(4) -0.007(3) 0.001(4) 0.004(4)
N6 0.024(5) 0.020(5) 0.011(4) -0.006(3) -0.002(4) 0.007(4)
C1 0.009(3) 0.007(2) 0.008(2) 0.0041(18) -0.0013(18) 0.0027(18)
C2 0.031(6) 0.014(4) 0.013(4) -0.003(3) -0.001(4) 0.009(4)
C3 0.044(7) 0.034(6) 0.011(4) -0.005(4) 0.001(5) 0.006(5)
C4 0.054(8) 0.019(5) 0.016(5) -0.004(4) -0.005(5) 0.004(5)
C5 0.036(7) 0.021(5) 0.023(5) -0.009(4) -0.009(5) 0.008(5)
C6 0.017(5) 0.025(5) 0.019(4) -0.008(4) -0.008(4) 0.011(4)
C7 0.055(8) 0.041(7) 0.024(5) -0.004(5) -0.016(5) 0.022(6)
C8 0.033(6) 0.025(5) 0.025(5) -0.009(4) 0.006(5) 0.008(5)
C9 0.022(6) 0.024(5) 0.016(4) -0.008(4) -0.005(4) 0.012(4)
C10 0.034(7) 0.029(6) 0.030(5) -0.008(4) -0.008(5) 0.012(5)
C11 0.033(7) 0.043(7) 0.037(6) -0.004(5) -0.004(5) 0.008(6)
C12 0.043(8) 0.028(6) 0.043(7) -0.014(5) -0.001(6) 0.018(5)
C13 0.044(7) 0.023(5) 0.029(5) -0.011(4) 0.006(5) 0.010(5)
C14 0.034(7) 0.016(5) 0.024(5) -0.007(4) 0.001(5) 0.001(4)
C15 0.030(6) 0.018(5) 0.020(5) -0.002(4) -0.009(4) 0.013(4)
C16 0.022(5) 0.016(5) 0.023(5) -0.011(4) -0.003(4) 0.011(4)
C17 0.036(7) 0.016(5) 0.021(5) -0.007(4) -0.006(5) -0.002(5)
C18 0.043(7) 0.031(6) 0.017(5) -0.012(4) 0.000(5) -0.006(5)
C19 0.040(7) 0.030(6) 0.016(5) -0.003(4) -0.002(5) -0.005(5)
C20 0.039(7) 0.030(6) 0.015(5) -0.007(4) 0.007(4) 0.004(5)
C21 0.008(2) 0.007(2) 0.007(2) 0.0022(18) 0.0019(18) 0.0012(18)
C22 0.049(8) 0.032(6) 0.023(5) -0.012(5) -0.005(5) 0.023(5)
C23 0.037(7) 0.032(6) 0.016(4) -0.006(4) 0.012(4) -0.003(5)
C24 0.039(7) 0.016(5) 0.013(4) -0.004(4) 0.002(4) 0.009(4)
C25 0.046(7) 0.030(6) 0.010(4) -0.007(4) 0.002(4) 0.000(5)
C26 0.057(8) 0.034(6) 0.013(5) -0.005(4) -0.007(5) -0.003(5)
C27 0.056(8) 0.036(6) 0.020(5) -0.010(5) -0.005(5) 0.001(6)
C28 0.048(8) 0.031(6) 0.025(5) -0.010(5) -0.008(5) 0.008(5)
C29 0.033(6) 0.026(5) 0.015(5) -0.012(4) -0.005(4) 0.009(5)
C30 0.035(7) 0.043(7) 0.021(5) -0.017(5) -0.013(5) 0.010(6)
C31 0.054(8) 0.029(6) 0.017(5) -0.007(4) -0.015(5) 0.013(5)
C32 0.045(4) 0.046(4) 0.042(4) 0.002(2) -0.001(2) 0.004(2)
C33 0.064(10) 0.070(9) 0.031(6) -0.024(6) -0.026(7) 0.043(8)
C34 0.066(9) 0.035(6) 0.020(5) -0.010(5) -0.002(6) 0.013(6)
C35 0.042(7) 0.027(5) 0.014(4) -0.004(4) -0.005(4) 0.020(5)
C36 0.014(3) 0.013(3) 0.011(2) 0.0042(18) 0.0002(18) 0.0024(18)
C37 0.126(16) 0.080(11) 0.055(9) -0.033(8) -0.065(10) 0.064(11)
C38 0.033(6) 0.018(5) 0.023(5) 0.000(4) -0.004(4) 0.014(4)
C39 0.034(7) 0.027(5) 0.019(5) -0.008(4) -0.005(5) 0.001(5)
C40 0.043(7) 0.035(6) 0.017(5) -0.009(4) -0.001(5) 0.011(5)
C41 0.046(7) 0.032(6) 0.017(5) -0.009(4) 0.000(5) 0.010(5)
C42 0.041(7) 0.034(6) 0.018(5) -0.010(4) -0.005(5) 0.020(5)
C43 0.037(7) 0.025(5) 0.021(5) -0.014(4) 0.002(5) 0.012(5)
C44 0.017(5) 0.016(5) 0.022(5) -0.007(4) -0.003(4) 0.006(4)
C45 0.028(6) 0.026(5) 0.014(4) 0.000(4) -0.001(4) 0.007(4)
N7 0.032(5) 0.043(6) 0.027(5) 0.001(4) 0.012(4) 0.007(4)
O6 0.034(5) 0.037(4) 0.021(4) -0.005(3) 0.009(3) 0.000(4)
O7 0.182(15) 0.088(9) 0.060(7) 0.044(7) 0.068(9) 0.053(9)
O8 0.062(6) 0.034(5) 0.033(4) -0.005(4) 0.012(4) 0.011(4)
N8 0.066(8) 0.029(5) 0.028(5) 0.000(4) 0.021(5) 0.001(5)
O9 0.047(5) 0.021(4) 0.028(4) -0.001(3) -0.002(4) 0.008(3)
O10 0.121(10) 0.035(5) 0.085(8) -0.003(5) -0.016(7) -0.019(6)
O11 0.069(7) 0.051(5) 0.044(5) 0.017(4) 0.004(5) 0.019(5)
N9 0.042(6) 0.038(6) 0.033(5) 0.004(4) 0.004(5) 0.002(5)
O12 0.039(5) 0.025(4) 0.031(4) -0.010(3) -0.001(4) 0.005(4)
O13 0.060(6) 0.026(4) 0.030(4) -0.002(3) 0.013(4) 0.004(4)
O14 0.033(6) 0.054(7) 0.27(2) 0.036(10) 0.055(9) 0.015(5)
N10 0.041(6) 0.040(6) 0.024(4) 0.004(4) 0.004(4) 0.008(5)
O15 0.072(7) 0.055(5) 0.030(4) 0.006(4) 0.001(4) 0.027(5)
O16 0.066(6) 0.024(4) 0.041(4) 0.000(3) 0.020(4) 0.021(4)
O17 0.054(6) 0.042(5) 0.055(6) -0.011(4) -0.007(5) 0.010(4)
O1M 0.040(5) 0.021(4) 0.020(3) -0.001(3) -0.005(3) 0.005(3)
C1M 0.052(9) 0.047(8) 0.041(7) 0.000(6) 0.002(6) 0.000(6)
O2M 0.035(5) 0.040(4) 0.019(3) -0.009(3) 0.004(3) -0.009(4)
C2M 0.053(9) 0.051(8) 0.029(6) -0.011(6) 0.007(6) -0.013(6)
O5M 0.048(5) 0.035(4) 0.033(4) -0.011(3) -0.007(4) 0.005(4)
C5M 0.064(9) 0.041(7) 0.029(6) 0.000(5) -0.002(6) -0.001(6)
O6M 0.050(6) 0.046(5) 0.050(5) -0.001(4) 0.001(4) 0.004(4)
C6M 0.051(9) 0.056(9) 0.047(8) -0.002(7) 0.015(7) 0.003(7)
O7M 0.048(5) 0.024(4) 0.036(4) -0.014(3) -0.006(4) 0.005(3)
C7M 0.038(7) 0.032(6) 0.032(6) -0.005(5) -0.003(5) 0.015(5)
O8M 0.063(7) 0.055(6) 0.085(7) -0.029(5) -0.025(6) 0.017(5)
C8M 0.061(11) 0.071(10) 0.070(10) -0.036(8) -0.011(8) 0.019(8)
O9M 0.041(5) 0.047(5) 0.039(5) -0.009(4) 0.009(4) 0.010(4)
C9M 0.039(8) 0.052(8) 0.042(7) -0.002(6) 0.004(6) 0.005(6)
O10M 0.061(10) 0.047(8) 0.055(8) -0.002(6) -0.015(7) 0.015(7)
C10M 0.065(16) 0.066(15) 0.098(19) 0.036(14) -0.034(14) -0.009(12)

loop_
_atom_type_symbol
_atom_type_description
_atom_type_scat_dispersion_real
_atom_type_scat_dispersion_imag
_atom_type_scat_source
C C 0.0033 0.0016 'International Tables Vol C Tables 4.2.6.8 and 6.1.1.4'
H H 0.0000 0.0000 'International Tables Vol C Tables 4.2.6.8 and 6.1.1.4'
N N 0.0061 0.0033 'International Tables Vol C Tables 4.2.6.8 and 6.1.1.4'
O O 0.0106 0.0060 'International Tables Vol C Tables 4.2.6.8 and 6.1.1.4'
Sm Sm -0.1638 3.4418 'International Tables Vol C Tables 4.2.6.8 and 6.1.1.4'

loop_
_geom_angle_atom_site_label_1
_geom_angle_atom_site_label_2
_geom_angle_atom_site_label_3
_geom_angle
O1 Sm1 O5 75.6(2)
O1 Sm1 O2 145.1(2)
O5 Sm1 O2 74.4(2)
O1 Sm1 O4 74.6(2)
O5 Sm1 O4 60.4(2)
O2 Sm1 O4 75.2(2)
O1 Sm1 O6 103.4(2)
O5 Sm1 O6 74.9(2)
O2 Sm1 O6 85.6(2)
O4 Sm1 O6 134.5(2)
O1 Sm1 N2 141.7(3)
O5 Sm1 N2 138.1(3)
O2 Sm1 N2 73.0(3)
O4 Sm1 N2 132.2(3)
O6 Sm1 N2 77.1(3)
O1 Sm1 N1 75.8(3)
O5 Sm1 N1 133.8(3)
O2 Sm1 N1 138.9(3)
O4 Sm1 N1 140.8(3)
O6 Sm1 N1 77.4(3)
N2 Sm1 N1 66.9(3)
O1 Sm1 Sm3 42.32(17)
O5 Sm1 Sm3 41.57(14)
O2 Sm1 Sm3 102.78(18)
O4 Sm1 Sm3 42.04(14)
O6 Sm1 Sm3 106.81(19)
N2 Sm1 Sm3 174.2(2)
N1 Sm1 Sm3 117.8(2)
O1 Sm1 Sm2 102.35(17)
O5 Sm1 Sm2 41.30(15)
O2 Sm1 Sm2 42.74(17)
O4 Sm1 Sm2 41.26(14)
O6 Sm1 Sm2 98.56(18)
N2 Sm1 Sm2 115.5(2)
N1 Sm1 Sm2 174.9(2)
Sm3 Sm1 Sm2 60.05(3)
O4 Sm2 O5 60.9(2)
O4 Sm2 O3 74.1(2)
O5 Sm2 O3 74.9(2)
O4 Sm2 O9 133.6(2)
O5 Sm2 O9 74.7(2)
O3 Sm2 O9 82.3(2)
O4 Sm2 O2 75.1(2)
O5 Sm2 O2 73.9(2)
O3 Sm2 O2 143.8(2)
O9 Sm2 O2 106.3(2)
O4 Sm2 N4 131.9(3)
O5 Sm2 N4 139.1(3)
O3 Sm2 N4 74.1(3)
O9 Sm2 N4 75.4(3)
O2 Sm2 N4 142.0(3)
O4 Sm2 N3 141.3(2)
O5 Sm2 N3 131.9(3)
O3 Sm2 N3 140.0(3)
O9 Sm2 N3 79.2(3)
O2 Sm2 N3 75.8(2)
N4 Sm2 N3 67.1(3)
O4 Sm2 Sm3 41.78(14)
O5 Sm2 Sm3 41.36(15)
O3 Sm2 Sm3 42.17(17)
O9 Sm2 Sm3 95.39(17)
O2 Sm2 Sm3 101.67(15)
N4 Sm2 Sm3 116.2(2)
N3 Sm2 Sm3 172.9(2)
O4 Sm2 Sm1 41.93(15)
O5 Sm2 Sm1 41.50(15)
O3 Sm2 Sm1 101.93(17)
O9 Sm2 Sm1 109.07(18)
O2 Sm2 Sm1 41.92(15)
N4 Sm2 Sm1 173.8(2)
N3 Sm2 Sm1 117.5(2)
Sm3 Sm2 Sm1 59.77(3)
O5 Sm3 O4 60.6(2)
O5 Sm3 O3 75.2(2)
O4 Sm3 O3 74.0(2)
O5 Sm3 O1 75.2(2)
O4 Sm3 O1 74.2(2)
O3 Sm3 O1 144.2(2)
O5 Sm3 O12 135.7(2)
O4 Sm3 O12 76.4(2)
O3 Sm3 O12 83.6(2)
O1 Sm3 O12 104.4(3)
O5 Sm3 O1W 74.3(5)
O4 Sm3 O1W 132.9(5)
O3 Sm3 O1W 108.2(5)
O1 Sm3 O1W 82.3(6)
O12 Sm3 O1W 150.0(5)
O5 Sm3 N5 133.2(2)
O4 Sm3 N5 139.1(2)
O3 Sm3 N5 74.8(2)
O1 Sm3 N5 141.0(2)
O12 Sm3 N5 74.4(3)
O1W Sm3 N5 82.1(6)
O5 Sm3 N6 140.7(3)
O4 Sm3 N6 131.7(2)
O3 Sm3 N6 140.4(3)
O1 Sm3 N6 74.7(2)
O12 Sm3 N6 76.6(3)
O1W Sm3 N6 77.2(5)
N5 Sm3 N6 67.0(3)
O5 Sm3 Sm1 41.77(15)
O4 Sm3 Sm1 42.26(15)
O3 Sm3 Sm1 102.66(17)
O1 Sm3 Sm1 41.63(14)
O12 Sm3 Sm1 109.95(17)
O1W Sm3 Sm1 94.6(5)
N5 Sm3 Sm1 174.9(2)
N6 Sm3 Sm1 116.2(2)
O5 Sm3 Sm2 41.36(15)
O4 Sm3 Sm2 41.31(15)
O3 Sm3 Sm2 42.49(17)
O1 Sm3 Sm2 101.79(15)
O12 Sm3 Sm2 98.60(16)
O1W Sm3 Sm2 108.8(5)
N5 Sm3 Sm2 117.07(18)
N6 Sm3 Sm2 172.9(2)
Sm1 Sm3 Sm2 60.18(3)
C1 O1 Sm1 131.8(6)
C1 O1 Sm3 132.1(6)
Sm1 O1 Sm3 96.0(2)
C21 O2 Sm1 133.7(6)
C21 O2 Sm2 130.9(6)
Sm1 O2 Sm2 95.3(2)
C36 O3 Sm3 133.2(6)
C36 O3 Sm2 131.4(6)
Sm3 O3 Sm2 95.3(3)
Sm2 O4 Sm3 96.9(2)
Sm2 O4 Sm1 96.8(2)
Sm3 O4 Sm1 95.7(2)
Sm2 O4 H4O 120.5
Sm3 O4 H4O 120.5
Sm1 O4 H4O 120.5
Sm2 O5 Sm3 97.3(2)
Sm2 O5 Sm1 97.2(2)
Sm3 O5 Sm1 96.7(2)
Sm2 O5 H5O 120.1
Sm3 O5 H5O 120.1
Sm1 O5 H5O 120.1
C9 N1 C8 113.9(8)
C9 N1 Sm1 113.5(6)
C8 N1 Sm1 104.1(7)
C9 N1 H1N 108.4
C8 N1 H1N 108.4
Sm1 N1 H1N 108.4
C15 N2 C14 114.3(8)
C15 N2 Sm1 107.8(6)
C14 N2 Sm1 116.3(6)
C15 N2 H2N 105.9
C14 N2 H2N 105.9
Sm1 N2 H2N 105.9
C24 N3 C23 114.7(8)
C24 N3 Sm2 113.3(6)
C23 N3 Sm2 103.9(6)
C24 N3 H3N 108.2
C23 N3 H3N 108.2
Sm2 N3 H3N 108.2
C29 N4 C30 115.3(9)
C29 N4 Sm2 115.5(7)
C30 N4 Sm2 107.1(6)
C29 N4 H4N 106.1
C30 N4 H4N 106.1
Sm2 N4 H4N 106.1
C38 N5 C39 113.4(8)
C38 N5 Sm3 107.3(6)
C39 N5 Sm3 114.7(6)
C38 N5 H5A 107.0
C39 N5 H5A 107.0
Sm3 N5 H5A 107.0
C45 N6 C44 114.9(8)
C45 N6 Sm3 104.9(5)
C44 N6 Sm3 115.1(6)
C45 N6 H6 107.2
C44 N6 H6 107.2
Sm3 N6 H6 107.2
C6 C1 O1 120.8(8)
C6 C1 C2 119.0(8)
O1 C1 C2 120.2(9)
C3 C2 C1 120.3(9)
C3 C2 C45 119.1(9)
C1 C2 C45 120.4(8)
C2 C3 C4 122.1(10)
C2 C3 H3 119.0
C4 C3 H3 119.0
C3 C4 C5 117.3(9)
C3 C4 C7 121.0(10)
C5 C4 C7 121.7(11)
C6 C5 C4 120.6(10)
C6 C5 H5 119.7
C4 C5 H5 119.7
C1 C6 C5 120.6(9)
C1 C6 C8 120.8(8)
C5 C6 C8 118.6(9)
C4 C7 H7A 109.5
C4 C7 H7B 109.5
H7A C7 H7B 109.5
C4 C7 H7C 109.5
H7A C7 H7C 109.5
H7B C7 H7C 109.5
C6 C8 N1 110.0(9)
C6 C8 H8A 109.7
N1 C8 H8A 109.7
C6 C8 H8B 109.7
N1 C8 H8B 109.7
H8A C8 H8B 108.2
N1 C9 C14 109.2(8)
N1 C9 C10 112.7(8)
C14 C9 C10 110.5(8)
N1 C9 H9 108.1
C14 C9 H9 108.1
C10 C9 H9 108.1
C11 C10 C9 112.1(9)
C11 C10 H10A 109.2
C9 C10 H10A 109.2
C11 C10 H10B 109.2
C9 C10 H10B 109.2
H10A C10 H10B 107.9
C12 C11 C10 110.5(10)
C12 C11 H11A 109.5
C10 C11 H11A 109.5
C12 C11 H11B 109.5
C10 C11 H11B 109.5
H11A C11 H11B 108.1
C13 C12 C11 110.5(10)
C13 C12 H12A 109.5
C11 C12 H12A 109.5
C13 C12 H12B 109.5
C11 C12 H12B 109.5
H12A C12 H12B 108.1
C12 C13 C14 113.0(9)
C12 C13 H13A 109.0
C14 C13 H13A 109.0
C12 C13 H13B 109.0
C14 C13 H13B 109.0
H13A C13 H13B 107.8
N2 C14 C13 113.7(8)
N2 C14 C9 108.5(8)
C13 C14 C9 109.9(9)
N2 C14 H14 108.2
C13 C14 H14 108.2
C9 C14 H14 108.2
N2 C15 C16 109.6(9)
N2 C15 H15A 109.7
C16 C15 H15A 109.7
N2 C15 H15B 109.7
C16 C15 H15B 109.7
H15A C15 H15B 108.2
C21 C16 C17 119.2(9)
C21 C16 C15 120.9(8)
C17 C16 C15 119.9(9)
C18 C17 C16 123.0(10)
C18 C17 H17 118.5
C16 C17 H17 118.5
C19 C18 C17 117.0(10)
C19 C18 C22 121.5(9)
C17 C18 C22 121.4(10)
C20 C19 C18 122.5(10)
C20 C19 H19 118.7
C18 C19 H19 118.7
C19 C20 C21 119.7(10)
C19 C20 C23 120.7(9)
C21 C20 C23 119.2(9)
O2 C21 C16 121.1(8)
O2 C21 C20 120.5(9)
C16 C21 C20 118.4(9)
C18 C22 H22A 109.5
C18 C22 H22B 109.5
H22A C22 H22B 109.5
C18 C22 H22C 109.5
H22A C22 H22C 109.5
H22B C22 H22C 109.5
N3 C23 C20 110.2(8)
N3 C23 H23A 109.6
C20 C23 H23A 109.6
N3 C23 H23B 109.6
C20 C23 H23B 109.6
H23A C23 H23B 108.1
N3 C24 C29 108.0(8)
N3 C24 C25 111.6(8)
C29 C24 C25 110.4(9)
N3 C24 H24 108.9
C29 C24 H24 108.9
C25 C24 H24 108.9
C26 C25 C24 111.3(9)
C26 C25 H25A 109.4
C24 C25 H25A 109.4
C26 C25 H25B 109.4
C24 C25 H25B 109.4
H25A C25 H25B 108.0
C25 C26 C27 110.7(9)
C25 C26 H26A 109.5
C27 C26 H26A 109.5
C25 C26 H26B 109.5
C27 C26 H26B 109.5
H26A C26 H26B 108.1
C26 C27 C28 111.5(10)
C26 C27 H27A 109.3
C28 C27 H27A 109.3
C26 C27 H27B 109.3
C28 C27 H27B 109.3
H27A C27 H27B 108.0
C27 C28 C29 110.5(9)
C27 C28 H28A 109.6
C29 C28 H28A 109.6
C27 C28 H28B 109.6
C29 C28 H28B 109.6
H28A C28 H28B 108.1
N4 C29 C24 108.5(9)
N4 C29 C28 111.6(8)
C24 C29 C28 110.0(9)
N4 C29 H29 108.9
C24 C29 H29 108.9
C28 C29 H29 108.9
C31 C30 N4 107.2(10)
C31 C30 H30A 110.3
N4 C30 H30A 110.3
C31 C30 H30B 110.3
N4 C30 H30B 110.3
H30A C30 H30B 108.5
C36 C31 C32 118.1(10)
C36 C31 C30 122.1(10)
C32 C31 C30 119.7(10)
C33 C32 C31 124.0(13)
C33 C32 H32 118.0
C31 C32 H32 118.0
C32 C33 C34 114.6(12)
C32 C33 C37 122.9(12)
C34 C33 C37 122.5(12)
C35 C34 C33 125.6(11)
C35 C34 H34 117.2
C33 C34 H34 117.2
C34 C35 C36 116.5(10)
C34 C35 C38 119.5(9)
C36 C35 C38 124.0(9)
C31 C36 O3 120.0(9)
C31 C36 C35 121.1(9)
O3 C36 C35 118.9(9)
C33 C37 H37A 109.5
C33 C37 H37B 109.5
H37A C37 H37B 109.5
C33 C37 H37C 109.5
H37A C37 H37C 109.5
H37B C37 H37C 109.5
C35 C38 N5 110.6(9)
C35 C38 H38A 109.5
N5 C38 H38A 109.5
C35 C38 H38B 109.5
N5 C38 H38B 109.5
H38A C38 H38B 108.1
C44 C39 N5 108.1(8)
C44 C39 C40 108.6(9)
N5 C39 C40 112.5(9)
C44 C39 H39 109.2
N5 C39 H39 109.2
C40 C39 H39 109.2
C39 C40 C41 110.9(9)
C39 C40 H40A 109.5
C41 C40 H40A 109.5
C39 C40 H40B 109.5
C41 C40 H40B 109.5
H40A C40 H40B 108.0
C40 C41 C42 109.9(9)
C40 C41 H41A 109.7
C42 C41 H41A 109.7
C40 C41 H41B 109.7
C42 C41 H41B 109.7
H41A C41 H41B 108.2
C41 C42 C43 109.7(9)
C41 C42 H42A 109.7
C43 C42 H42A 109.7
C41 C42 H42B 109.7
C43 C42 H42B 109.7
H42A C42 H42B 108.2
C42 C43 C44 111.0(9)
C42 C43 H43A 109.4
C44 C43 H43A 109.4
C42 C43 H43B 109.4
C44 C43 H43B 109.4
H43A C43 H43B 108.0
N6 C44 C39 109.2(8)
N6 C44 C43 110.2(8)
C39 C44 C43 110.9(8)
N6 C44 H44 108.8
C39 C44 H44 108.8
C43 C44 H44 108.8
N6 C45 C2 109.6(8)
N6 C45 H45A 109.7
C2 C45 H45A 109.7
N6 C45 H45B 109.7
C2 C45 H45B 109.7
H45A C45 H45B 108.2
O7 N7 O8 117.5(8)
O7 N7 O6 121.1(8)
O8 N7 O6 121.3(7)
N7 O6 Sm1 131.6(6)
O11 N8 O10 120.0(9)
O11 N8 O9 120.8(7)
O10 N8 O9 119.0(8)
N8 O9 Sm2 135.0(7)
O14 N9 O13 118.2(8)
O14 N9 O12 118.6(8)
O13 N9 O12 123.1(7)
N9 O12 Sm3 138.8(6)
O15 N10 O17 118.5(8)
O15 N10 O16 121.6(8)
O17 N10 O16 119.9(7)
C1M O1M H1M 109.5
O1M C1M H1MA 109.5
O1M C1M H1MB 109.5
H1MA C1M H1MB 109.5
O1M C1M H1MC 109.5
H1MA C1M H1MC 109.5
H1MB C1M H1MC 109.5
C2M O2M H2M 109.5
O2M C2M H2MA 109.5
O2M C2M H2MB 109.5
H2MA C2M H2MB 109.5
O2M C2M H2MC 109.5
H2MA C2M H2MC 109.5
H2MB C2M H2MC 109.5
C4M O4M H4M 109.5
C3M O3M H3M 109.5
O3M C3M H3MA 109.5
O3M C3M H3MB 109.5
H3MA C3M H3MB 109.5
O3M C3M H3MC 109.5
H3MA C3M H3MC 109.5
H3MB C3M H3MC 109.5
C5M O5M H5M 109.5
O5M C5M H5MA 109.5
O5M C5M H5MB 109.5
H5MA C5M H5MB 109.5
O5M C5M H5MC 109.5
H5MA C5M H5MC 109.5
H5MB C5M H5MC 109.5
C6M O6M H6M 109.5
O6M C6M H6MA 109.5
O6M C6M H6MB 109.5
H6MA C6M H6MB 109.5
O6M C6M H6MC 109.5
H6MA C6M H6MC 109.5
H6MB C6M H6MC 109.5
C7M O7M H7M 109.5
O7M C7M H7MA 109.5
O7M C7M H7MB 109.5
H7MA C7M H7MB 109.5
O7M C7M H7MC 109.5
H7MA C7M H7MC 109.5
H7MB C7M H7MC 109.5
C8M O8M H8M 109.5
O8M C8M H8MA 109.5
O8M C8M H8MB 109.5
H8MA C8M H8MB 109.5
O8M C8M H8MC 109.5
H8MA C8M H8MC 109.5
H8MB C8M H8MC 109.5
C9M O9M H9M 109.5
O9M C9M H9MA 109.5
O9M C9M H9MB 109.5
H9MA C9M H9MB 109.5
O9M C9M H9MC 109.5
H9MA C9M H9MC 109.5
H9MB C9M H9MC 109.5
C10M O10M H10M 109.5
O10M C10M H10C 109.5
O10M C10M H10D 109.5
H10C C10M H10D 109.5
O10M C10M H10F 109.5
H10C C10M H10F 109.5
H10D C10M H10F 109.5

loop_
_geom_bond_atom_site_label_1
_geom_bond_atom_site_label_2
_geom_bond_distance
Sm1 O1 2.398(6)
Sm1 O5 2.408(6)
Sm1 O2 2.419(6)
Sm1 O4 2.426(6)
Sm1 O6 2.431(7)
Sm1 N2 2.543(9)
Sm1 N1 2.556(10)
Sm1 Sm3 3.5903(14)
Sm1 Sm2 3.6051(14)
Sm2 O4 2.394(6)
Sm2 O5 2.398(6)
Sm2 O3 2.443(7)
Sm2 O9 2.450(7)
Sm2 O2 2.457(7)
Sm2 N4 2.506(10)
Sm2 N3 2.552(8)
Sm2 Sm3 3.6005(15)
Sm3 O5 2.398(6)
Sm3 O4 2.416(6)
Sm3 O3 2.428(7)
Sm3 O1 2.431(7)
Sm3 O12 2.454(7)
Sm3 O1W 2.46(2)
Sm3 N5 2.541(9)
Sm3 N6 2.549(8)
O1 C1 1.380(11)
O2 C21 1.370(11)
O3 C36 1.380(13)
O4 H4O 1.0000
O5 H5O 1.0000
N1 C9 1.468(13)
N1 C8 1.499(13)
N1 H1N 0.9300
N2 C15 1.470(13)
N2 C14 1.470(14)
N2 H2N 0.9300
N3 C24 1.475(13)
N3 C23 1.493(14)
N3 H3N 0.9300
N4 C29 1.484(12)
N4 C30 1.498(15)
N4 H4N 0.9300
N5 C38 1.498(13)
N5 C39 1.507(12)
N5 H5A 0.9300
N6 C45 1.497(13)
N6 C44 1.497(13)
N6 H6 0.9300
C1 C6 1.379(14)
C1 C2 1.410(13)
C2 C3 1.380(13)
C2 C45 1.504(14)
C3 C4 1.391(17)
C3 H3 0.9500
C4 C5 1.422(15)
C4 C7 1.510(13)
C5 C6 1.404(13)
C5 H5 0.9500
C6 C8 1.496(13)
C7 H7A 0.9800
C7 H7B 0.9800
C7 H7C 0.9800
C8 H8A 0.9900
C8 H8B 0.9900
C9 C14 1.536(13)
C9 C10 1.539(14)
C9 H9 1.0000
C10 C11 1.534(16)
C10 H10A 0.9900
C10 H10B 0.9900
C11 C12 1.526(16)
C11 H11A 0.9900
C11 H11B 0.9900
C12 C13 1.500(17)
C12 H12A 0.9900
C12 H12B 0.9900
C13 C14 1.532(15)
C13 H13A 0.9900
C13 H13B 0.9900
C14 H14 1.0000
C15 C16 1.495(13)
C15 H15A 0.9900
C15 H15B 0.9900
C16 C21 1.383(14)
C16 C17 1.389(13)
C17 C18 1.378(14)
C17 H17 0.9500
C18 C19 1.376(16)
C18 C22 1.508(14)
C19 C20 1.367(15)
C19 H19 0.9500
C20 C21 1.424(13)
C20 C23 1.528(16)
C22 H22A 0.9800
C22 H22B 0.9800
C22 H22C 0.9800
C23 H23A 0.9900
C23 H23B 0.9900
C24 C29 1.508(15)
C24 C25 1.550(12)
C24 H24 1.0000
C25 C26 1.508(15)
C25 H25A 0.9900
C25 H25B 0.9900
C26 C27 1.515(18)
C26 H26A 0.9900
C26 H26B 0.9900
C27 C28 1.521(14)
C27 H27A 0.9900
C27 H27B 0.9900
C28 C29 1.553(15)
C28 H28A 0.9900
C28 H28B 0.9900
C29 H29 1.0000
C30 C31 1.493(15)
C30 H30A 0.9900
C30 H30B 0.9900
C31 C36 1.361(14)
C31 C32 1.418(18)
C32 C33 1.350(19)
C32 H32 0.9500
C33 C34 1.409(17)
C33 C37 1.531(19)
C34 C35 1.359(16)
C34 H34 0.9500
C35 C36 1.423(14)
C35 C38 1.457(14)
C37 H37A 0.9800
C37 H37B 0.9800
C37 H37C 0.9800
C38 H38A 0.9900
C38 H38B 0.9900
C39 C44 1.506(14)
C39 C40 1.525(16)
C39 H39 1.0000
C40 C41 1.534(13)
C40 H40A 0.9900
C40 H40B 0.9900
C41 C42 1.540(15)
C41 H41A 0.9900
C41 H41B 0.9900
C42 C43 1.541(14)
C42 H42A 0.9900
C42 H42B 0.9900
C43 C44 1.541(12)
C43 H43A 0.9900
C43 H43B 0.9900
C44 H44 1.0000
C45 H45A 0.9900
C45 H45B 0.9900
N7 O7 1.243(3)
N7 O8 1.243(3)
N7 O6 1.244(3)
N8 O11 1.243(3)
N8 O10 1.243(3)
N8 O9 1.244(3)
N9 O14 1.242(3)
N9 O13 1.243(3)
N9 O12 1.243(3)
N10 O15 1.243(3)
N10 O17 1.243(3)
N10 O16 1.243(3)
O1M C1M 1.421(10)
O1M H1M 0.8400
C1M H1MA 0.9800
C1M H1MB 0.9800
C1M H1MC 0.9800
O2M C2M 1.421(10)
O2M H2M 0.8400
C2M H2MA 0.9800
C2M H2MB 0.9800
C2M H2MC 0.9800
O4M C4M 1.415(7)
O4M H4M 0.8400
C4M H4MA 0.9800
C4M H4MB 0.9800
C4M H4MC 0.9800
O3M C3M 1.421(10)
O3M H3M 0.8400
C3M H3MA 0.9800
C3M H3MB 0.9800
C3M H3MC 0.9800
O5M C5M 1.416(7)
O5M H5M 0.8400
C5M H5MA 0.9800
C5M H5MB 0.9800
C5M H5MC 0.9800
O6M C6M 1.415(7)
O6M H6M 0.8400
C6M H6MA 0.9800
C6M H6MB 0.9800
C6M H6MC 0.9800
O7M C7M 1.415(7)
O7M H7M 0.8400
C7M H7MA 0.9800
C7M H7MB 0.9800
C7M H7MC 0.9800
O8M C8M 1.415(7)
O8M H8M 0.8400
C8M H8MA 0.9800
C8M H8MB 0.9800
C8M H8MC 0.9800
O9M C9M 1.415(7)
O9M H9M 0.8400
C9M H9MA 0.9800
C9M H9MB 0.9800
C9M H9MC 0.9800
O10M C10M 1.415(7)
O10M H10M 0.8400
C10M H10C 0.9800
C10M H10D 0.9800
C10M H10F 0.9800

loop_
_geom_hbond_atom_site_label_D
_geom_hbond_atom_site_label_H
_geom_hbond_atom_site_label_A
_geom_hbond_distance_DH
_geom_hbond_distance_HA
_geom_hbond_distance_DA
_geom_hbond_angle_DHA
_geom_hbond_site_symmetry_A
O4 H4O O13 1.00 1.93 2.790(10) 142 .
O5 H5O O4M 1.00 1.96 2.88(2) 152 .
N1 H1N O16 0.93 2.20 3.113(12) 166 .
N2 H2N O8 0.93 2.23 3.087(13) 153 .
N3 H3N O5M 0.93 2.18 3.099(12) 168 .
N4 H4N O11 0.93 2.13 3.007(14) 156 .
N5 H5A O6M 0.93 2.30 3.220(13) 170 .
N6 H6 O7M 0.93 2.21 3.112(12) 164 .
O1M H1M O16 0.84 1.92 2.738(11) 164 .
O1M H1M O17 0.84 2.60 3.065(12) 116 .
O2M H2M O5M 0.84 1.82 2.650(10) 169 .
O3M H3M O7M 0.84 1.93 2.69(3) 150 .
O4M H4M O9 0.84 2.40 3.21(2) 165 .
O4M H4M O10 0.84 1.93 2.57(2) 131 .
O5M H5M O8M 0.84 1.84 2.660(12) 164 .
O6M H6M O14 0.84 2.12 2.848(14) 145 .
O7M H7M O15 0.84 2.34 3.091(12) 149 1_565
O7M H7M O17 0.84 2.02 2.791(12) 153 1_565
O8M H8M O9M 0.84 1.92 2.713(13) 157 .
O9M H9M O8 0.84 2.07 2.821(11) 148 1_455
O10M H10M O6M 0.84 1.94 2.779(15) 175 .

loop_
_geom_torsion_atom_site_label_1
_geom_torsion_atom_site_label_2
_geom_torsion_atom_site_label_3
_geom_torsion_atom_site_label_4
_geom_torsion
O1 Sm1 Sm2 O4 -48.6(3)
O5 Sm1 Sm2 O4 -99.3(3)
O2 Sm1 Sm2 O4 131.6(3)
O6 Sm1 Sm2 O4 -154.5(3)
N2 Sm1 Sm2 O4 125.8(3)
N1 Sm1 Sm2 O4 -117(2)
Sm3 Sm1 Sm2 O4 -50.0(2)
O1 Sm1 Sm2 O5 50.6(3)
O2 Sm1 Sm2 O5 -129.1(3)
O4 Sm1 Sm2 O5 99.3(3)
O6 Sm1 Sm2 O5 -55.2(3)
N2 Sm1 Sm2 O5 -135.0(3)
N1 Sm1 Sm2 O5 -18(2)
Sm3 Sm1 Sm2 O5 49.3(2)
O1 Sm1 Sm2 O3 0.5(2)
O5 Sm1 Sm2 O3 -50.1(3)
O2 Sm1 Sm2 O3 -179.3(3)
O4 Sm1 Sm2 O3 49.1(3)
O6 Sm1 Sm2 O3 -105.4(2)
N2 Sm1 Sm2 O3 174.9(3)
N1 Sm1 Sm2 O3 -68(2)
Sm3 Sm1 Sm2 O3 -0.86(17)
O1 Sm1 Sm2 O9 86.4(2)
O5 Sm1 Sm2 O9 35.8(3)
O2 Sm1 Sm2 O9 -93.4(3)
O4 Sm1 Sm2 O9 135.0(3)
O6 Sm1 Sm2 O9 -19.5(2)
N2 Sm1 Sm2 O9 -99.2(3)
N1 Sm1 Sm2 O9 18(2)
Sm3 Sm1 Sm2 O9 85.04(18)
O1 Sm1 Sm2 O2 179.8(3)
O5 Sm1 Sm2 O2 129.1(3)
O4 Sm1 Sm2 O2 -131.6(3)
O6 Sm1 Sm2 O2 73.9(3)
N2 Sm1 Sm2 O2 -5.8(4)
N1 Sm1 Sm2 O2 111(2)
Sm3 Sm1 Sm2 O2 178.4(3)
O1 Sm1 Sm2 N4 -49(2)
O5 Sm1 Sm2 N4 -100(2)
O2 Sm1 Sm2 N4 131(2)
O4 Sm1 Sm2 N4 0(2)
O6 Sm1 Sm2 N4 -155(2)
N2 Sm1 Sm2 N4 126(2)
N1 Sm1 Sm2 N4 -117(3)
Sm3 Sm1 Sm2 N4 -50(2)
O1 Sm1 Sm2 N3 173.9(3)
O5 Sm1 Sm2 N3 123.2(3)
O2 Sm1 Sm2 N3 -5.9(4)
O4 Sm1 Sm2 N3 -137.5(3)
O6 Sm1 Sm2 N3 68.0(3)
N2 Sm1 Sm2 N3 -11.7(3)
N1 Sm1 Sm2 N3 106(2)
Sm3 Sm1 Sm2 N3 172.5(2)
O1 Sm1 Sm2 Sm3 1.34(18)
O5 Sm1 Sm2 Sm3 -49.3(2)
O2 Sm1 Sm2 Sm3 -178.4(3)
O4 Sm1 Sm2 Sm3 50.0(2)
O6 Sm1 Sm2 Sm3 -104.52(17)
N2 Sm1 Sm2 Sm3 175.7(2)
N1 Sm1 Sm2 Sm3 -67(2)
O1 Sm1 Sm3 O5 133.0(3)
O2 Sm1 Sm3 O5 -47.8(3)
O4 Sm1 Sm3 O5 -97.9(3)
O6 Sm1 Sm3 O5 41.4(3)
N2 Sm1 Sm3 O5 -90(2)
N1 Sm1 Sm3 O5 125.7(3)
Sm2 Sm1 Sm3 O5 -48.9(2)
O1 Sm1 Sm3 O4 -129.1(3)
O5 Sm1 Sm3 O4 97.9(3)
O2 Sm1 Sm3 O4 50.1(3)
O6 Sm1 Sm3 O4 139.3(3)
N2 Sm1 Sm3 O4 8(2)
N1 Sm1 Sm3 O4 -136.4(3)
Sm2 Sm1 Sm3 O4 49.0(2)
O1 Sm1 Sm3 O3 -177.2(3)
O5 Sm1 Sm3 O3 49.8(3)
O2 Sm1 Sm3 O3 2.0(3)
O4 Sm1 Sm3 O3 -48.1(3)
O6 Sm1 Sm3 O3 91.2(2)
N2 Sm1 Sm3 O3 -40(2)
N1 Sm1 Sm3 O3 175.5(3)
Sm2 Sm1 Sm3 O3 0.87(18)
O5 Sm1 Sm3 O1 -133.0(3)
O2 Sm1 Sm3 O1 179.2(3)
O4 Sm1 Sm3 O1 129.1(3)
O6 Sm1 Sm3 O1 -91.6(3)
N2 Sm1 Sm3 O1 137(2)
N1 Sm1 Sm3 O1 -7.3(4)
Sm2 Sm1 Sm3 O1 178.1(3)
O1 Sm1 Sm3 O12 -89.5(3)
O5 Sm1 Sm3 O12 137.5(3)
O2 Sm1 Sm3 O12 89.7(3)
O4 Sm1 Sm3 O12 39.6(3)
O6 Sm1 Sm3 O12 178.9(3)
N2 Sm1 Sm3 O12 47(2)
N1 Sm1 Sm3 O12 -96.7(3)
Sm2 Sm1 Sm3 O12 88.59(18)
O1 Sm1 Sm3 O1W 72.9(6)
O5 Sm1 Sm3 O1W -60.1(5)
O2 Sm1 Sm3 O1W -107.9(5)
O4 Sm1 Sm3 O1W -158.0(5)
O6 Sm1 Sm3 O1W -18.7(5)
N2 Sm1 Sm3 O1W -150(2)
N1 Sm1 Sm3 O1W 65.7(5)
Sm2 Sm1 Sm3 O1W -109.0(5)
O1 Sm1 Sm3 N5 123(2)
O5 Sm1 Sm3 N5 -10(2)
O2 Sm1 Sm3 N5 -58(2)
O4 Sm1 Sm3 N5 -108(2)
O6 Sm1 Sm3 N5 32(2)
N2 Sm1 Sm3 N5 -100(3)
N1 Sm1 Sm3 N5 116(2)
Sm2 Sm1 Sm3 N5 -59(2)
O1 Sm1 Sm3 N6 -5.0(3)
O5 Sm1 Sm3 N6 -138.1(3)
O2 Sm1 Sm3 N6 174.1(3)
O4 Sm1 Sm3 N6 124.1(3)
O6 Sm1 Sm3 N6 -96.7(3)
N2 Sm1 Sm3 N6 132(2)
N1 Sm1 Sm3 N6 -12.3(3)
Sm2 Sm1 Sm3 N6 173.0(2)
O1 Sm1 Sm3 Sm2 -178.1(3)
O5 Sm1 Sm3 Sm2 48.9(2)
O2 Sm1 Sm3 Sm2 1.10(18)
O4 Sm1 Sm3 Sm2 -49.0(2)
O6 Sm1 Sm3 Sm2 90.31(17)
N2 Sm1 Sm3 Sm2 -41(2)
N1 Sm1 Sm3 Sm2 174.7(2)
O4 Sm2 Sm3 O5 99.7(3)
O3 Sm2 Sm3 O5 -131.8(3)
O9 Sm2 Sm3 O5 -59.5(3)
O2 Sm2 Sm3 O5 48.4(3)
N4 Sm2 Sm3 O5 -135.8(3)
N3 Sm2 Sm3 O5 -20.0(16)
Sm1 Sm2 Sm3 O5 49.5(2)
O5 Sm2 Sm3 O4 -99.7(3)
O3 Sm2 Sm3 O4 128.5(3)
O9 Sm2 Sm3 O4 -159.2(3)
O2 Sm2 Sm3 O4 -51.3(3)
N4 Sm2 Sm3 O4 124.5(3)
N3 Sm2 Sm3 O4 -119.7(16)
Sm1 Sm2 Sm3 O4 -50.2(2)
O4 Sm2 Sm3 O3 -128.5(3)
O5 Sm2 Sm3 O3 131.8(3)
O9 Sm2 Sm3 O3 72.3(3)
O2 Sm2 Sm3 O3 -179.8(3)
N4 Sm2 Sm3 O3 -4.1(4)
N3 Sm2 Sm3 O3 111.7(16)
Sm1 Sm2 Sm3 O3 -178.7(3)
O4 Sm2 Sm3 O1 48.9(3)
O5 Sm2 Sm3 O1 -50.8(3)
O3 Sm2 Sm3 O1 177.4(3)
O9 Sm2 Sm3 O1 -110.3(3)
O2 Sm2 Sm3 O1 -2.4(2)
N4 Sm2 Sm3 O1 173.4(3)
N3 Sm2 Sm3 O1 -70.8(16)
Sm1 Sm2 Sm3 O1 -1.32(18)
O4 Sm2 Sm3 O12 -57.9(3)
O5 Sm2 Sm3 O12 -157.6(3)
O3 Sm2 Sm3 O12 70.6(3)
O9 Sm2 Sm3 O12 142.9(3)
O2 Sm2 Sm3 O12 -109.2(3)
N4 Sm2 Sm3 O12 66.6(3)
N3 Sm2 Sm3 O12 -177.6(16)
Sm1 Sm2 Sm3 O12 -108.12(18)
O4 Sm2 Sm3 O1W 134.6(6)
O5 Sm2 Sm3 O1W 35.0(6)
O3 Sm2 Sm3 O1W -96.8(6)
O9 Sm2 Sm3 O1W -24.5(6)
O2 Sm2 Sm3 O1W 83.4(6)
N4 Sm2 Sm3 O1W -100.9(6)
N3 Sm2 Sm3 O1W 14.9(17)
Sm1 Sm2 Sm3 O1W 84.4(6)
O4 Sm2 Sm3 N5 -134.7(3)
O5 Sm2 Sm3 N5 125.6(3)
O3 Sm2 Sm3 N5 -6.2(3)
O9 Sm2 Sm3 N5 66.1(3)
O2 Sm2 Sm3 N5 174.0(3)
N4 Sm2 Sm3 N5 -10.2(4)
N3 Sm2 Sm3 N5 105.6(16)
Sm1 Sm2 Sm3 N5 175.1(2)
O4 Sm2 Sm3 N6 -11.0(17)
O5 Sm2 Sm3 N6 -110.7(17)
O3 Sm2 Sm3 N6 117.6(17)
O9 Sm2 Sm3 N6 -170.1(17)
O2 Sm2 Sm3 N6 -62.3(17)
N4 Sm2 Sm3 N6 113.5(17)
N3 Sm2 Sm3 N6 -131(2)
Sm1 Sm2 Sm3 N6 -61.2(17)
O4 Sm2 Sm3 Sm1 50.2(2)
O5 Sm2 Sm3 Sm1 -49.5(2)
O3 Sm2 Sm3 Sm1 178.7(3)
O9 Sm2 Sm3 Sm1 -108.96(18)
O2 Sm2 Sm3 Sm1 -1.08(18)
N4 Sm2 Sm3 Sm1 174.7(3)
N3 Sm2 Sm3 Sm1 -69.5(16)
O5 Sm1 O1 C1 -149.6(8)
O2 Sm1 O1 C1 178.9(7)
O4 Sm1 O1 C1 147.8(8)
O6 Sm1 O1 C1 -79.3(8)
N2 Sm1 O1 C1 6.8(10)
N1 Sm1 O1 C1 -6.3(8)
Sm3 Sm1 O1 C1 -179.6(9)
Sm2 Sm1 O1 C1 178.7(7)
O5 Sm1 O1 Sm3 30.1(2)
O2 Sm1 O1 Sm3 -1.4(5)
O4 Sm1 O1 Sm3 -32.6(2)
O6 Sm1 O1 Sm3 100.3(3)
N2 Sm1 O1 Sm3 -173.5(4)
N1 Sm1 O1 Sm3 173.4(3)
Sm2 Sm1 O1 Sm3 -1.7(2)
O5 Sm3 O1 C1 149.4(8)
O4 Sm3 O1 C1 -147.5(8)
O3 Sm3 O1 C1 -175.7(7)
O12 Sm3 O1 C1 -76.5(8)
O1W Sm3 O1 C1 73.7(9)
N5 Sm3 O1 C1 6.4(10)
N6 Sm3 O1 C1 -5.1(8)
Sm1 Sm3 O1 C1 179.6(9)
Sm2 Sm3 O1 C1 -178.7(7)
O5 Sm3 O1 Sm1 -30.2(2)
O4 Sm3 O1 Sm1 32.8(2)
O3 Sm3 O1 Sm1 4.7(5)
O12 Sm3 O1 Sm1 103.9(2)
O1W Sm3 O1 Sm1 -105.9(5)
N5 Sm3 O1 Sm1 -173.2(3)
N6 Sm3 O1 Sm1 175.3(3)
Sm2 Sm3 O1 Sm1 1.7(2)
O1 Sm1 O2 C21 -177.7(7)
O5 Sm1 O2 C21 150.6(8)
O4 Sm1 O2 C21 -146.6(8)
O6 Sm1 O2 C21 75.1(8)
N2 Sm1 O2 C21 -2.8(8)
N1 Sm1 O2 C21 10.0(10)
Sm3 Sm1 O2 C21 -178.7(8)
Sm2 Sm1 O2 C21 -177.2(9)
O1 Sm1 O2 Sm2 -0.4(5)
O5 Sm1 O2 Sm2 -32.1(2)
O4 Sm1 O2 Sm2 30.7(2)
O6 Sm1 O2 Sm2 -107.7(3)
N2 Sm1 O2 Sm2 174.5(3)
N1 Sm1 O2 Sm2 -172.7(3)
Sm3 Sm1 O2 Sm2 -1.4(2)
O4 Sm2 O2 C21 146.2(8)
O5 Sm2 O2 C21 -150.3(8)
O3 Sm2 O2 C21 178.6(7)
O9 Sm2 O2 C21 -82.0(8)
N4 Sm2 O2 C21 4.9(10)
N3 Sm2 O2 C21 -8.0(7)
Sm3 Sm2 O2 C21 178.8(7)
Sm1 Sm2 O2 C21 177.4(9)
O4 Sm2 O2 Sm1 -31.1(2)
O5 Sm2 O2 Sm1 32.3(2)
O3 Sm2 O2 Sm1 1.2(5)
O9 Sm2 O2 Sm1 100.6(3)
N4 Sm2 O2 Sm1 -172.4(4)
N3 Sm2 O2 Sm1 174.6(3)
Sm3 Sm2 O2 Sm1 1.4(2)
O5 Sm3 O3 C36 -146.2(8)
O4 Sm3 O3 C36 150.7(8)
O1 Sm3 O3 C36 178.9(7)
O12 Sm3 O3 C36 73.0(8)
O1W Sm3 O3 C36 -78.7(10)
N5 Sm3 O3 C36 -2.5(8)
N6 Sm3 O3 C36 13.2(10)
Sm1 Sm3 O3 C36 -177.9(8)
Sm2 Sm3 O3 C36 -176.8(9)
O5 Sm3 O3 Sm2 30.6(2)
O4 Sm3 O3 Sm2 -32.5(2)
O1 Sm3 O3 Sm2 -4.3(5)
O12 Sm3 O3 Sm2 -110.2(2)
O1W Sm3 O3 Sm2 98.1(6)
N5 Sm3 O3 Sm2 174.3(3)
N6 Sm3 O3 Sm2 -170.0(3)
Sm1 Sm3 O3 Sm2 -1.1(2)
O4 Sm2 O3 C36 -150.3(8)
O5 Sm2 O3 C36 146.2(8)
O9 Sm2 O3 C36 70.0(8)
O2 Sm2 O3 C36 177.2(7)
N4 Sm2 O3 C36 -6.9(8)
N3 Sm2 O3 C36 7.1(10)
Sm3 Sm2 O3 C36 176.9(9)
Sm1 Sm2 O3 C36 178.0(7)
O4 Sm2 O3 Sm3 32.8(2)
O5 Sm2 O3 Sm3 -30.7(2)
O9 Sm2 O3 Sm3 -106.9(3)
O2 Sm2 O3 Sm3 0.3(5)
N4 Sm2 O3 Sm3 176.2(3)
N3 Sm2 O3 Sm3 -169.7(3)
Sm1 Sm2 O3 Sm3 1.1(2)
O5 Sm2 O4 Sm3 48.2(2)
O3 Sm2 O4 Sm3 -33.1(2)
O9 Sm2 O4 Sm3 29.3(4)
O2 Sm2 O4 Sm3 127.7(3)
N4 Sm2 O4 Sm3 -83.4(4)
N3 Sm2 O4 Sm3 170.1(3)
Sm1 Sm2 O4 Sm3 96.6(2)
O5 Sm2 O4 Sm1 -48.4(2)
O3 Sm2 O4 Sm1 -129.7(3)
O9 Sm2 O4 Sm1 -67.3(3)
O2 Sm2 O4 Sm1 31.1(2)
N4 Sm2 O4 Sm1 180.0(3)
N3 Sm2 O4 Sm1 73.5(4)
Sm3 Sm2 O4 Sm1 -96.6(2)
O5 Sm3 O4 Sm2 -48.4(2)
O3 Sm3 O4 Sm2 33.3(2)
O1 Sm3 O4 Sm2 -130.0(3)
O12 Sm3 O4 Sm2 120.5(3)
O1W Sm3 O4 Sm2 -66.9(7)
N5 Sm3 O4 Sm2 75.0(4)
N6 Sm3 O4 Sm2 178.2(3)
Sm1 Sm3 O4 Sm2 -97.6(3)
O5 Sm3 O4 Sm1 49.2(2)
O3 Sm3 O4 Sm1 130.9(3)
O1 Sm3 O4 Sm1 -32.4(2)
O12 Sm3 O4 Sm1 -141.9(3)
O1W Sm3 O4 Sm1 30.7(7)
N5 Sm3 O4 Sm1 172.5(3)
N6 Sm3 O4 Sm1 -84.2(4)
Sm2 Sm3 O4 Sm1 97.6(3)
O1 Sm1 O4 Sm2 130.5(3)
O5 Sm1 O4 Sm2 48.5(2)
O2 Sm1 O4 Sm2 -31.7(2)
O6 Sm1 O4 Sm2 36.6(3)
N2 Sm1 O4 Sm2 -81.3(4)
N1 Sm1 O4 Sm2 172.8(3)
Sm3 Sm1 O4 Sm2 97.7(2)
O1 Sm1 O4 Sm3 32.8(2)
O5 Sm1 O4 Sm3 -49.1(2)
O2 Sm1 O4 Sm3 -129.3(3)
O6 Sm1 O4 Sm3 -61.1(3)
N2 Sm1 O4 Sm3 -179.0(3)
N1 Sm1 O4 Sm3 75.1(4)
Sm2 Sm1 O4 Sm3 -97.7(2)
O4 Sm2 O5 Sm3 -48.7(2)
O3 Sm2 O5 Sm3 31.2(2)
O9 Sm2 O5 Sm3 117.2(3)
O2 Sm2 O5 Sm3 -130.3(3)
N4 Sm2 O5 Sm3 72.9(5)
N3 Sm2 O5 Sm3 176.7(3)
Sm1 Sm2 O5 Sm3 -97.7(3)
O4 Sm2 O5 Sm1 49.0(2)
O3 Sm2 O5 Sm1 128.9(3)
O9 Sm2 O5 Sm1 -145.1(3)
O2 Sm2 O5 Sm1 -32.6(2)
N4 Sm2 O5 Sm1 170.6(4)
N3 Sm2 O5 Sm1 -85.6(3)
Sm3 Sm2 O5 Sm1 97.7(3)
O4 Sm3 O5 Sm2 48.3(2)
O3 Sm3 O5 Sm2 -31.4(2)
O1 Sm3 O5 Sm2 128.3(3)
O12 Sm3 O5 Sm2 32.7(4)
O1W Sm3 O5 Sm2 -145.7(6)
N5 Sm3 O5 Sm2 -83.0(4)
N6 Sm3 O5 Sm2 169.4(3)
Sm1 Sm3 O5 Sm2 98.2(3)
O4 Sm3 O5 Sm1 -49.8(2)
O3 Sm3 O5 Sm1 -129.6(3)
O1 Sm3 O5 Sm1 30.2(2)
O12 Sm3 O5 Sm1 -65.5(4)
O1W Sm3 O5 Sm1 116.2(6)
N5 Sm3 O5 Sm1 178.8(3)
N6 Sm3 O5 Sm1 71.2(4)
Sm2 Sm3 O5 Sm1 -98.2(3)
O1 Sm1 O5 Sm2 -128.8(3)
O2 Sm1 O5 Sm2 33.1(2)
O4 Sm1 O5 Sm2 -48.5(2)
O6 Sm1 O5 Sm2 122.7(2)
N2 Sm1 O5 Sm2 73.0(4)
N1 Sm1 O5 Sm2 177.8(3)
Sm3 Sm1 O5 Sm2 -98.2(3)
O1 Sm1 O5 Sm3 -30.5(2)
O2 Sm1 O5 Sm3 131.4(3)
O4 Sm1 O5 Sm3 49.8(2)
O6 Sm1 O5 Sm3 -139.0(2)
N2 Sm1 O5 Sm3 171.3(3)
N1 Sm1 O5 Sm3 -83.9(4)
Sm2 Sm1 O5 Sm3 98.2(3)
O1 Sm1 N1 C9 -168.9(7)
O5 Sm1 N1 C9 -115.6(7)
O2 Sm1 N1 C9 6.6(9)
O4 Sm1 N1 C9 149.1(6)
O6 Sm1 N1 C9 -61.3(7)
N2 Sm1 N1 C9 19.9(7)
Sm3 Sm1 N1 C9 -163.8(6)
Sm2 Sm1 N1 C9 -99(2)
O1 Sm1 N1 C8 -44.5(6)
O5 Sm1 N1 C8 8.9(8)
O2 Sm1 N1 C8 131.0(6)
O4 Sm1 N1 C8 -86.4(7)
O6 Sm1 N1 C8 63.1(6)
N2 Sm1 N1 C8 144.3(7)
Sm3 Sm1 N1 C8 -39.4(7)
Sm2 Sm1 N1 C8 25(3)
O1 Sm1 N2 C15 127.3(6)
O5 Sm1 N2 C15 -88.2(7)
O2 Sm1 N2 C15 -48.0(6)
O4 Sm1 N2 C15 2.4(8)
O6 Sm1 N2 C15 -137.3(7)
N1 Sm1 N2 C15 141.1(7)
Sm3 Sm1 N2 C15 -4(3)
Sm2 Sm1 N2 C15 -43.9(7)
O1 Sm1 N2 C14 -2.6(10)
O5 Sm1 N2 C14 141.9(6)
O2 Sm1 N2 C14 -177.9(8)
O4 Sm1 N2 C14 -127.5(7)
O6 Sm1 N2 C14 92.9(7)
N1 Sm1 N2 C14 11.2(7)
Sm3 Sm1 N2 C14 -134.3(18)
Sm2 Sm1 N2 C14 -173.7(6)
O4 Sm2 N3 C24 147.5(6)
O5 Sm2 N3 C24 -118.0(7)
O3 Sm2 N3 C24 3.7(9)
O9 Sm2 N3 C24 -60.2(7)
O2 Sm2 N3 C24 -170.2(7)
N4 Sm2 N3 C24 18.4(7)
Sm3 Sm2 N3 C24 -100.3(17)
Sm1 Sm2 N3 C24 -166.2(6)
O4 Sm2 N3 C23 -87.3(7)
O5 Sm2 N3 C23 7.1(8)
O3 Sm2 N3 C23 128.8(6)
O9 Sm2 N3 C23 64.9(6)
O2 Sm2 N3 C23 -45.1(6)
N4 Sm2 N3 C23 143.5(7)
Sm3 Sm2 N3 C23 25(2)
Sm1 Sm2 N3 C23 -41.1(7)
O4 Sm2 N4 C29 -125.9(7)
O5 Sm2 N4 C29 141.9(7)
O3 Sm2 N4 C29 -176.2(8)
O9 Sm2 N4 C29 97.7(8)
O2 Sm2 N4 C29 -0.1(10)
N3 Sm2 N4 C29 13.5(7)
Sm3 Sm2 N4 C29 -173.4(7)
Sm1 Sm2 N4 C29 -125.7(18)
O4 Sm2 N4 C30 4.0(8)
O5 Sm2 N4 C30 -88.2(8)
O3 Sm2 N4 C30 -46.3(6)
O9 Sm2 N4 C30 -132.4(7)
O2 Sm2 N4 C30 129.8(6)
N3 Sm2 N4 C30 143.4(7)
Sm3 Sm2 N4 C30 -43.5(7)
Sm1 Sm2 N4 C30 4(3)
O5 Sm3 N5 C38 5.3(8)
O4 Sm3 N5 C38 -87.8(7)
O3 Sm3 N5 C38 -46.4(6)
O1 Sm3 N5 C38 132.3(6)
O12 Sm3 N5 C38 -133.9(7)
O1W Sm3 N5 C38 65.0(8)
N6 Sm3 N5 C38 144.3(7)
Sm1 Sm3 N5 C38 14(3)
Sm2 Sm3 N5 C38 -42.1(7)
O5 Sm3 N5 C39 -121.6(7)
O4 Sm3 N5 C39 145.2(6)
O3 Sm3 N5 C39 -173.4(7)
O1 Sm3 N5 C39 5.4(9)
O12 Sm3 N5 C39 99.1(7)
O1W Sm3 N5 C39 -62.0(8)
N6 Sm3 N5 C39 17.4(7)
Sm1 Sm3 N5 C39 -113(2)
Sm2 Sm3 N5 C39 -169.1(6)
O5 Sm3 N6 C45 -88.4(7)
O4 Sm3 N6 C45 4.5(8)
O3 Sm3 N6 C45 124.2(6)
O1 Sm3 N6 C45 -47.2(6)
O12 Sm3 N6 C45 62.1(6)
O1W Sm3 N6 C45 -132.6(8)
N5 Sm3 N6 C45 140.6(7)
Sm1 Sm3 N6 C45 -43.7(6)
Sm2 Sm3 N6 C45 14(2)
O5 Sm3 N6 C44 144.3(6)
O4 Sm3 N6 C44 -122.8(6)
O3 Sm3 N6 C44 -3.1(9)
O1 Sm3 N6 C44 -174.5(7)
O12 Sm3 N6 C44 -65.1(7)
O1W Sm3 N6 C44 100.2(9)
N5 Sm3 N6 C44 13.4(6)
Sm1 Sm3 N6 C44 -171.0(6)
Sm2 Sm3 N6 C44 -113.1(16)
Sm1 O1 C1 C6 31.9(13)
Sm3 O1 C1 C6 -147.6(7)
Sm1 O1 C1 C2 -147.4(7)
Sm3 O1 C1 C2 33.1(12)
C6 C1 C2 C3 0.1(14)
O1 C1 C2 C3 179.4(9)
C6 C1 C2 C45 175.6(9)
O1 C1 C2 C45 -5.1(13)
C1 C2 C3 C4 0.7(16)
C45 C2 C3 C4 -174.9(9)
C2 C3 C4 C5 -2.2(16)
C2 C3 C4 C7 177.1(10)
C3 C4 C5 C6 2.9(16)
C7 C4 C5 C6 -176.4(10)
O1 C1 C6 C5 -178.6(9)
C2 C1 C6 C5 0.7(15)
O1 C1 C6 C8 -1.4(14)
C2 C1 C6 C8 177.8(9)
C4 C5 C6 C1 -2.2(16)
C4 C5 C6 C8 -179.5(9)
C1 C6 C8 N1 -65.9(13)
C5 C6 C8 N1 111.4(11)
C9 N1 C8 C6 -149.6(9)
Sm1 N1 C8 C6 86.2(8)
C8 N1 C9 C14 -166.4(8)
Sm1 N1 C9 C14 -47.5(10)
C8 N1 C9 C10 70.5(12)
Sm1 N1 C9 C10 -170.6(7)
N1 C9 C10 C11 177.7(9)
C14 C9 C10 C11 55.3(12)
C9 C10 C11 C12 -55.6(13)
C10 C11 C12 C13 55.7(14)
C11 C12 C13 C14 -57.5(14)
C15 N2 C14 C13 71.8(12)
Sm1 N2 C14 C13 -161.5(7)
C15 N2 C14 C9 -165.6(8)
Sm1 N2 C14 C9 -39.0(10)
C12 C13 C14 N2 178.6(9)
C12 C13 C14 C9 56.8(12)
N1 C9 C14 N2 56.4(11)
C10 C9 C14 N2 -179.1(9)
N1 C9 C14 C13 -178.8(8)
C10 C9 C14 C13 -54.3(11)
C14 N2 C15 C16 -142.7(9)
Sm1 N2 C15 C16 86.3(8)
N2 C15 C16 C21 -59.7(13)
N2 C15 C16 C17 118.6(10)
C21 C16 C17 C18 1.8(16)
C15 C16 C17 C18 -176.5(11)
C16 C17 C18 C19 -1.2(17)
C16 C17 C18 C22 -179.1(10)
C17 C18 C19 C20 2.6(18)
C22 C18 C19 C20 -179.4(11)
C18 C19 C20 C21 -4.5(18)
C18 C19 C20 C23 -176.9(10)
Sm1 O2 C21 C16 29.5(13)
Sm2 O2 C21 C16 -146.9(8)
Sm1 O2 C21 C20 -148.6(8)
Sm2 O2 C21 C20 35.0(13)
C17 C16 C21 O2 178.2(9)
C15 C16 C21 O2 -3.5(15)
C17 C16 C21 C20 -3.6(15)
C15 C16 C21 C20 174.7(9)
C19 C20 C21 O2 -176.9(9)
C23 C20 C21 O2 -4.4(15)
C19 C20 C21 C16 5.0(16)
C23 C20 C21 C16 177.4(9)
C24 N3 C23 C20 -147.4(8)
Sm2 N3 C23 C20 88.3(7)
C19 C20 C23 N3 106.7(11)
C21 C20 C23 N3 -65.7(12)
C23 N3 C24 C29 -166.2(8)
Sm2 N3 C24 C29 -47.1(9)
C23 N3 C24 C25 72.3(11)
Sm2 N3 C24 C25 -168.6(7)
N3 C24 C25 C26 177.5(9)
C29 C24 C25 C26 57.4(12)
C24 C25 C26 C27 -56.2(12)
C25 C26 C27 C28 56.4(13)
C26 C27 C28 C29 -56.5(13)
C30 N4 C29 C24 -168.7(9)
Sm2 N4 C29 C24 -42.9(10)
C30 N4 C29 C28 69.9(12)
Sm2 N4 C29 C28 -164.3(7)
N3 C24 C29 N4 58.5(11)
C25 C24 C29 N4 -179.3(8)
N3 C24 C29 C28 -179.1(8)
C25 C24 C29 C28 -56.9(11)
C27 C28 C29 N4 177.6(10)
C27 C28 C29 C24 57.1(12)
C29 N4 C30 C31 -142.5(9)
Sm2 N4 C30 C31 87.4(8)
N4 C30 C31 C36 -64.5(14)
N4 C30 C31 C32 112.5(13)
C36 C31 C32 C33 -2(2)
C30 C31 C32 C33 -179.7(14)
C31 C32 C33 C34 1(2)
C31 C32 C33 C37 178.8(15)
C32 C33 C34 C35 1(2)
C37 C33 C34 C35 -177.2(15)
C33 C34 C35 C36 -0.8(19)
C33 C34 C35 C38 -178.7(12)
C32 C31 C36 O3 -178.3(10)
C30 C31 C36 O3 -1.2(17)
C32 C31 C36 C35 2.4(17)
C30 C31 C36 C35 179.5(10)
Sm3 O3 C36 C31 -151.3(8)
Sm2 O3 C36 C31 32.9(14)
Sm3 O3 C36 C35 28.0(13)
Sm2 O3 C36 C35 -147.7(7)
C34 C35 C36 C31 -0.9(16)
C38 C35 C36 C31 177.0(10)
C34 C35 C36 O3 179.8(10)
C38 C35 C36 O3 -2.4(15)
C34 C35 C38 N5 117.9(11)
C36 C35 C38 N5 -59.8(13)
C39 N5 C38 C35 -148.3(9)
Sm3 N5 C38 C35 84.0(8)
C38 N5 C39 C44 -169.3(9)
Sm3 N5 C39 C44 -45.6(10)
C38 N5 C39 C40 70.8(12)
Sm3 N5 C39 C40 -165.4(7)
C44 C39 C40 C41 61.0(12)
N5 C39 C40 C41 -179.5(9)
C39 C40 C41 C42 -59.8(13)
C40 C41 C42 C43 56.0(13)
C41 C42 C43 C44 -55.2(12)
C45 N6 C44 C39 -164.2(8)
Sm3 N6 C44 C39 -42.2(9)
C45 N6 C44 C43 73.7(10)
Sm3 N6 C44 C43 -164.3(6)
N5 C39 C44 N6 56.6(11)
C40 C39 C44 N6 178.9(8)
N5 C39 C44 C43 178.3(9)
C40 C39 C44 C43 -59.4(11)
C42 C43 C44 N6 178.9(9)
C42 C43 C44 C39 57.8(12)
C44 N6 C45 C2 -144.7(8)
Sm3 N6 C45 C2 88.0(7)
C3 C2 C45 N6 113.1(10)
C1 C2 C45 N6 -62.4(11)
O7 N7 O6 Sm1 112.4(13)
O8 N7 O6 Sm1 -68.7(13)
O1 Sm1 O6 N7 -159.3(8)
O5 Sm1 O6 N7 -88.5(8)
O2 Sm1 O6 N7 -13.5(8)
O4 Sm1 O6 N7 -77.8(9)
N2 Sm1 O6 N7 60.0(8)
N1 Sm1 O6 N7 128.8(8)
Sm3 Sm1 O6 N7 -115.6(8)
Sm2 Sm1 O6 N7 -54.4(8)
O11 N8 O9 Sm2 -70.6(13)
O10 N8 O9 Sm2 115.7(11)
O4 Sm2 O9 N8 -86.4(8)
O5 Sm2 O9 N8 -103.4(8)
O3 Sm2 O9 N8 -27.1(8)
O2 Sm2 O9 N8 -171.1(8)
N4 Sm2 O9 N8 48.4(8)
N3 Sm2 O9 N8 117.3(8)
Sm3 Sm2 O9 N8 -67.3(8)
Sm1 Sm2 O9 N8 -127.1(8)
O14 N9 O12 Sm3 -148.4(12)
O13 N9 O12 Sm3 29.2(16)
O5 Sm3 O12 N9 11.0(11)
O4 Sm3 O12 N9 -3.0(10)
O3 Sm3 O12 N9 72.0(10)
O1 Sm3 O12 N9 -72.4(10)
O1W Sm3 O12 N9 -172.1(13)
N5 Sm3 O12 N9 148.0(10)
N6 Sm3 O12 N9 -142.5(10)
Sm1 Sm3 O12 N9 -29.1(10)
Sm2 Sm3 O12 N9 32.2(10)
